data_7003954
loop_
_publ_author_name
'Liu, Jingyu'
'Iwasa, Naruhito'
'Nomura, Kotohiro'

_publ_section_title
;
 Synthesis of Al complexes containing phenoxy-imine ligands and their
 use as the catalyst precursors for efficient living ring-opening
 polymerisation of \e-caprolactone
;
_journal_issue 30
_journal_name_full 'Dalton Transactions'
_journal_page_first 3978
_journal_page_last 3988
_journal_paper_doi 10.1039/b801561a
_journal_year 2008
_chemical_formula_moiety 'C23 H34 Al N O '
_chemical_formula_sum 'C23 H34 Al N O'
_chemical_formula_weight 367.51
_space_group_IT_number 14
_symmetry_cell_setting monoclinic
_symmetry_Int_Tables_number 14
_symmetry_space_group_name_Hall '-P 2yn'
_symmetry_space_group_name_H-M 'P 1 21/n 1'
_audit_creation_date 2007-04-18
_audit_creation_method 'by CrystalStructure 3.8'
_cell_angle_alpha 90.0000
_cell_angle_beta 103.9622(10)
_cell_angle_gamma 90.0000
_cell_formula_units_Z 4
_cell_length_a 10.1069(3)
_cell_length_b 19.6741(6)
_cell_length_c 11.0516(4)
_cell_measurement_reflns_used 17166
_cell_measurement_temperature 243.1
_cell_measurement_theta_max 27.4
_cell_measurement_theta_min 3.1
_cell_volume 2132.62(12)
_computing_cell_refinement PROCESS-AUTO
_computing_data_collection PROCESS-AUTO
_computing_data_reduction CrystalStructure
_computing_publication_material 'CrystalStructure 3.8'
_computing_structure_refinement CRYSTALS
_computing_structure_solution SIR92
_diffrn_detector_area_resol_mean 10.00
_diffrn_measured_fraction_theta_full 0.998
_diffrn_measured_fraction_theta_max 0.998
_diffrn_measurement_device_type 'Rigaku RAXIS-RAPID'
_diffrn_measurement_method \w
_diffrn_radiation_type 'Mo K\a'
_diffrn_radiation_wavelength 0.71075
_diffrn_reflns_av_R_equivalents 0.022
_diffrn_reflns_limit_h_max 13
_diffrn_reflns_limit_h_min -13
_diffrn_reflns_limit_k_max 25
_diffrn_reflns_limit_k_min -25
_diffrn_reflns_limit_l_max 14
_diffrn_reflns_limit_l_min -13
_diffrn_reflns_number 19914
_diffrn_reflns_theta_full 27.43
_diffrn_reflns_theta_max 27.43
_exptl_absorpt_coefficient_mu 0.106
_exptl_absorpt_correction_T_max 0.948
_exptl_absorpt_correction_T_min 0.766
_exptl_absorpt_correction_type multi-scan
_exptl_absorpt_process_details
;
Higashi, T. (1995). Program for Absorption Correction.
Rigaku Corporation, Tokyo, Japan.
;
_exptl_crystal_colour colorless
_exptl_crystal_density_diffrn 1.145
_exptl_crystal_density_method 'not measured'
_exptl_crystal_description block
_exptl_crystal_F_000 800.00
_exptl_crystal_size_max 0.70
_exptl_crystal_size_mid 0.70
_exptl_crystal_size_min 0.50
_refine_diff_density_max 0.23
_refine_diff_density_min -0.20
_refine_ls_extinction_method none
_refine_ls_goodness_of_fit_ref 1.008
_refine_ls_hydrogen_treatment refall
_refine_ls_number_parameters 269
_refine_ls_number_reflns 4036
_refine_ls_R_factor_gt 0.0390
_refine_ls_shift/su_max 0.0000
_refine_ls_structure_factor_coef Fsqd
_refine_ls_weighting_details 'w = 1/[0.0030Fo^2^ + 1.0000\s(Fo^2^)]/(4Fo^2^)'
_refine_ls_weighting_scheme calc
_refine_ls_wR_factor_ref 0.1294
_reflns_number_gt 4021
_reflns_number_total 4863
_reflns_threshold_expression F^2^>2.0\s(F^2^)
_cod_data_source_file b801561a.txt
_cod_data_source_block '_Lui07-2-21-2'
_cod_original_cell_volume 2132.63(12)
_cod_original_formula_sum 'C23 H34 Al N O '
_cod_database_code 7003954

loop_
_symmetry_equiv_pos_site_id
_symmetry_equiv_pos_as_xyz
1 +X,+Y,+Z
2 1/2-X,1/2+Y,1/2-Z
3 -X,-Y,-Z
4 1/2+X,1/2-Y,1/2+Z

loop_
_atom_site_label
_atom_site_type_symbol
_atom_site_fract_x
_atom_site_fract_y
_atom_site_fract_z
_atom_site_U_iso_or_equiv
_atom_site_adp_type
_atom_site_occupancy
_atom_site_symmetry_multiplicity
_atom_site_calc_flag
_atom_site_refinement_flags
_atom_site_disorder_assembly
_atom_site_disorder_group
Al(1) Al 0.62579(4) 0.11784(2) 0.85574(3) 0.02719(10) Uani 1.00 1 d . . .
O(1) O 0.74986(10) 0.06894(4) 0.80584(9) 0.0331(2) Uani 1.00 1 d . . .
N(1) N 0.70433(10) 0.10127(5) 1.03604(10) 0.0262(2) Uani 1.00 1 d . . .
C(1) C 0.63631(19) 0.21065(7) 0.79483(16) 0.0462(4) Uani 1.00 1 d . . .
C(2) C 0.44997(15) 0.07014(8) 0.81575(15) 0.0444(4) Uani 1.00 1 d . . .
C(3) C 0.79441(12) 0.00857(6) 0.85319(12) 0.0267(2) Uani 1.00 1 d . . .
C(4) C 0.82968(12) -0.04259(6) 0.77547(12) 0.0277(2) Uani 1.00 1 d . . .
C(5) C 0.88026(14) -0.10338(6) 0.83184(13) 0.0333(3) Uani 1.00 1 d . . .
C(6) C 0.89912(16) -0.11544(6) 0.95965(14) 0.0364(3) Uani 1.00 1 d . . .
C(7) C 0.86501(14) -0.06596(6) 1.03404(13) 0.0329(3) Uani 1.00 1 d . . .
C(8) C 0.80968(12) -0.00374(6) 0.98184(12) 0.0275(2) Uani 1.00 1 d . . .
C(9) C 0.77344(12) 0.04566(6) 1.06584(12) 0.0284(2) Uani 1.00 1 d . . .
C(10) C 0.67453(12) 0.14658(6) 1.13499(12) 0.0278(2) Uani 1.00 1 d . . .
C(11) C 0.75500(17) 0.21287(7) 1.13406(16) 0.0445(4) Uani 1.00 1 d . . .
C(12) C 0.52135(13) 0.16225(7) 1.09923(13) 0.0374(3) Uani 1.00 1 d . . .
C(13) C 0.71205(18) 0.11668(7) 1.26688(13) 0.0426(3) Uani 1.00 1 d . . .
C(14) C 0.71785(19) 0.26361(8) 1.22713(17) 0.0526(4) Uani 1.00 1 d . . .
C(15) C 0.5659(2) 0.27904(8) 1.18913(16) 0.0551(4) Uani 1.00 1 d . . .
C(16) C 0.48605(16) 0.21369(8) 1.19160(15) 0.0470(4) Uani 1.00 1 d . . .
C(17) C 0.5223(2) 0.18330(9) 1.32192(16) 0.0529(4) Uani 1.00 1 d . . .
C(18) C 0.6748(2) 0.16812(8) 1.35916(14) 0.0497(4) Uani 1.00 1 d . . .
C(19) C 0.75551(18) 0.23356(9) 1.35735(16) 0.0566(4) Uani 1.00 1 d . . .
C(20) C 0.81308(13) -0.02953(7) 0.63551(12) 0.0310(3) Uani 1.00 1 d . . .
C(21) C 0.66498(15) -0.01054(8) 0.57156(14) 0.0430(3) Uani 1.00 1 d . . .
C(22) C 0.84809(17) -0.09277(8) 0.56743(14) 0.0439(4) Uani 1.00 1 d . . .
C(23) C 0.90796(15) 0.02867(7) 0.61760(13) 0.0394(3) Uani 1.00 1 d . . .
H(1) H 0.7265 0.2274 0.8242 0.058 Uiso 1.00 1 c R . .
H(2) H 0.6128 0.2107 0.7063 0.058 Uiso 1.00 1 c R . .
H(3) H 0.5747 0.2389 0.8245 0.058 Uiso 1.00 1 c R . .
H(4) H 0.3848 0.0957 0.8459 0.053 Uiso 1.00 1 c R . .
H(5) H 0.4195 0.0650 0.7279 0.054 Uiso 1.00 1 c R . .
H(6) H 0.4606 0.0266 0.8541 0.054 Uiso 1.00 1 c R . .
H(7) H 0.9070 -0.1427 0.7818 0.041 Uiso 1.00 1 c R . .
H(8) H 0.9348 -0.1597 0.9927 0.045 Uiso 1.00 1 c R . .
H(9) H 0.8722 -0.0740 1.1211 0.040 Uiso 1.00 1 c R . .
H(10) H 0.8018 0.0350 1.1551 0.035 Uiso 1.00 1 c R . .
H(11) H 0.8647 0.2007 1.1661 0.056 Uiso 1.00 1 c R . .
H(12) H 0.7437 0.2327 1.0481 0.056 Uiso 1.00 1 c R . .
H(13) H 0.4934 0.1824 1.0131 0.044 Uiso 1.00 1 c R . .
H(14) H 0.4624 0.1204 1.0971 0.045 Uiso 1.00 1 c R . .
H(15) H 0.6619 0.0729 1.2680 0.051 Uiso 1.00 1 c R . .
H(16) H 0.8159 0.1059 1.2900 0.051 Uiso 1.00 1 c R . .
H(17) H 0.7746 0.3013 1.2310 0.065 Uiso 1.00 1 c R . .
H(18) H 0.5401 0.2993 1.1025 0.066 Uiso 1.00 1 c R . .
H(19) H 0.5391 0.3133 1.2495 0.066 Uiso 1.00 1 c R . .
H(20) H 0.3859 0.2247 1.1661 0.056 Uiso 1.00 1 c R . .
H(21) H 0.4678 0.1402 1.3226 0.068 Uiso 1.00 1 c R . .
H(22) H 0.4978 0.2172 1.3846 0.067 Uiso 1.00 1 c R . .
H(23) H 0.6969 0.1474 1.4437 0.059 Uiso 1.00 1 c R . .
H(24) H 0.8564 0.2189 1.3778 0.066 Uiso 1.00 1 c R . .
H(25) H 0.7334 0.2659 1.4238 0.066 Uiso 1.00 1 c R . .
H(26) H 0.6554 -0.0059 0.4843 0.051 Uiso 1.00 1 c R . .
H(27) H 0.6056 -0.0452 0.5867 0.051 Uiso 1.00 1 c R . .
H(28) H 0.6424 0.0313 0.6047 0.051 Uiso 1.00 1 c R . .
H(29) H 0.9401 -0.1053 0.6024 0.053 Uiso 1.00 1 c R . .
H(30) H 0.7896 -0.1291 0.5772 0.053 Uiso 1.00 1 c R . .
H(31) H 0.8363 -0.0831 0.4813 0.054 Uiso 1.00 1 c R . .
H(32) H 0.8946 0.0382 0.5312 0.049 Uiso 1.00 1 c R . .
H(33) H 0.8880 0.0681 0.6596 0.049 Uiso 1.00 1 c R . .
H(34) H 1.0001 0.0157 0.6511 0.049 Uiso 1.00 1 c R . .

loop_
_atom_site_aniso_label
_atom_site_aniso_U_11
_atom_site_aniso_U_22
_atom_site_aniso_U_33
_atom_site_aniso_U_12
_atom_site_aniso_U_13
_atom_site_aniso_U_23
Al(1) 0.0312(2) 0.0228(2) 0.0280(2) 0.00425(14) 0.00792(16) 0.00191(13)
O(1) 0.0437(5) 0.0275(4) 0.0311(4) 0.0112(3) 0.0148(4) 0.0061(3)
N(1) 0.0265(4) 0.0244(4) 0.0280(5) 0.0004(4) 0.0075(4) -0.0016(3)
C(1) 0.0599(9) 0.0315(6) 0.0513(9) 0.0090(6) 0.0214(7) 0.0104(6)
C(2) 0.0410(7) 0.0469(8) 0.0432(8) -0.0048(6) 0.0058(6) -0.0057(6)
C(3) 0.0258(5) 0.0255(5) 0.0305(6) 0.0014(4) 0.0102(4) 0.0018(4)
C(4) 0.0252(5) 0.0277(5) 0.0312(6) 0.0009(4) 0.0090(4) -0.0008(4)
C(5) 0.0361(6) 0.0253(5) 0.0406(7) 0.0039(5) 0.0133(5) -0.0017(5)
C(6) 0.0454(7) 0.0244(5) 0.0419(7) 0.0084(5) 0.0153(6) 0.0071(5)
C(7) 0.0371(6) 0.0306(6) 0.0319(6) 0.0050(5) 0.0102(5) 0.0063(4)
C(8) 0.0283(5) 0.0250(5) 0.0299(6) 0.0022(4) 0.0084(4) 0.0020(4)
C(9) 0.0305(6) 0.0285(5) 0.0263(6) 0.0009(4) 0.0072(4) 0.0017(4)
C(10) 0.0291(5) 0.0255(5) 0.0291(6) 0.0004(4) 0.0075(4) -0.0044(4)
C(11) 0.0512(8) 0.0355(7) 0.0520(9) -0.0132(6) 0.0224(7) -0.0140(6)
C(12) 0.0304(6) 0.0430(7) 0.0381(7) 0.0026(5) 0.0072(5) -0.0117(5)
C(13) 0.0612(9) 0.0365(7) 0.0293(7) 0.0118(6) 0.0096(6) -0.0033(5)
C(14) 0.0653(10) 0.0341(7) 0.0627(10) -0.0162(7) 0.0238(8) -0.0193(7)
C(15) 0.0815(12) 0.0352(7) 0.0495(9) 0.0174(7) 0.0175(8) -0.0080(6)
C(16) 0.0374(7) 0.0557(8) 0.0477(8) 0.0110(6) 0.0101(6) -0.0159(7)
C(17) 0.0659(10) 0.0526(8) 0.0500(9) -0.0058(8) 0.0334(8) -0.0147(7)
C(18) 0.0746(11) 0.0461(8) 0.0278(7) 0.0136(8) 0.0110(7) -0.0048(6)
C(19) 0.0513(9) 0.0624(10) 0.0518(9) 0.0015(8) 0.0039(7) -0.0311(8)
C(20) 0.0322(6) 0.0339(6) 0.0283(6) 0.0040(5) 0.0099(5) -0.0019(4)
C(21) 0.0375(7) 0.0553(8) 0.0335(7) 0.0063(6) 0.0035(5) 0.0006(6)
C(22) 0.0544(9) 0.0432(7) 0.0350(7) 0.0051(6) 0.0127(6) -0.0084(5)
C(23) 0.0446(7) 0.0434(7) 0.0348(7) -0.0024(6) 0.0186(6) 0.0003(5)

loop_
_atom_type_symbol
_atom_type_description
_atom_type_scat_dispersion_real
_atom_type_scat_dispersion_imag
_atom_type_scat_source
C C 0.003 0.002
;
International Tables for Crystallography
(1992, Vol. C, Tables 4.2.6.8 and 6.1.1.4)
;
H H 0.000 0.000
;
International Tables for Crystallography
(1992, Vol. C, Table 6.1.1.4)
;
N N 0.006 0.003
;
International Tables for Crystallography
(1992, Vol. C, Tables 4.2.6.8 and 6.1.1.4)
;
O O 0.011 0.006
;
International Tables for Crystallography
(1992, Vol. C, Tables 4.2.6.8 and 6.1.1.4)
;
Al Al 0.064 0.051
;
International Tables for Crystallography
(1992, Vol. C, Tables 4.2.6.8 and 6.1.1.4)
;

loop_
_geom_angle_atom_site_label_1
_geom_angle_atom_site_label_2
_geom_angle_atom_site_label_3
_geom_angle
_geom_angle_publ_flag
_geom_angle_site_symmetry_1
_geom_angle_site_symmetry_2
_geom_angle_site_symmetry_3
O(1) Al(1) N(1) 94.68(4) yes . . .
O(1) Al(1) C(1) 107.36(6) yes . . .
O(1) Al(1) C(2) 109.92(5) yes . . .
N(1) Al(1) C(1) 117.15(5) yes . . .
N(1) Al(1) C(2) 105.57(5) yes . . .
C(1) Al(1) C(2) 119.32(7) yes . . .
Al(1) O(1) C(3) 124.04(9) yes . . .
Al(1) N(1) C(9) 116.98(9) yes . . .
Al(1) N(1) C(10) 122.22(7) yes . . .
C(9) N(1) C(10) 120.52(10) yes . . .
O(1) C(3) C(4) 120.25(11) yes . . .
O(1) C(3) C(8) 119.51(11) yes . . .
C(4) C(3) C(8) 120.22(10) yes . . .
C(3) C(4) C(5) 117.21(12) yes . . .
C(3) C(4) C(20) 120.45(10) yes . . .
C(5) C(4) C(20) 122.33(12) yes . . .
C(4) C(5) C(6) 123.02(12) yes . . .
C(5) C(6) C(7) 119.49(11) yes . . .
C(6) C(7) C(8) 120.23(12) yes . . .
C(3) C(8) C(7) 119.77(12) yes . . .
C(3) C(8) C(9) 123.07(10) yes . . .
C(7) C(8) C(9) 117.14(11) yes . . .
N(1) C(9) C(8) 127.32(11) yes . . .
N(1) C(10) C(11) 107.47(11) yes . . .
N(1) C(10) C(12) 107.46(9) yes . . .
N(1) C(10) C(13) 114.78(10) yes . . .
C(11) C(10) C(12) 109.28(10) yes . . .
C(11) C(10) C(13) 108.78(10) yes . . .
C(12) C(10) C(13) 108.97(12) yes . . .
C(10) C(11) C(14) 109.26(14) yes . . .
C(10) C(12) C(16) 110.02(10) yes . . .
C(10) C(13) C(18) 109.41(11) yes . . .
C(11) C(14) C(15) 109.68(13) yes . . .
C(11) C(14) C(19) 109.54(13) yes . . .
C(15) C(14) C(19) 110.18(16) yes . . .
C(14) C(15) C(16) 109.31(12) yes . . .
C(12) C(16) C(15) 109.57(14) yes . . .
C(12) C(16) C(17) 109.17(12) yes . . .
C(15) C(16) C(17) 109.98(12) yes . . .
C(16) C(17) C(18) 109.22(15) yes . . .
C(13) C(18) C(17) 109.93(12) yes . . .
C(13) C(18) C(19) 109.12(15) yes . . .
C(17) C(18) C(19) 109.84(13) yes . . .
C(14) C(19) C(18) 109.18(12) yes . . .
C(4) C(20) C(21) 111.14(11) yes . . .
C(4) C(20) C(22) 112.01(10) yes . . .
C(4) C(20) C(23) 109.53(9) yes . . .
C(21) C(20) C(22) 106.54(10) yes . . .
C(21) C(20) C(23) 109.14(11) yes . . .
C(22) C(20) C(23) 108.38(12) yes . . .
Al(1) C(1) H(1) 109.5 no . . .
Al(1) C(1) H(2) 109.5 no . . .
Al(1) C(1) H(3) 109.4 no . . .
H(1) C(1) H(2) 109.5 no . . .
H(1) C(1) H(3) 109.5 no . . .
H(2) C(1) H(3) 109.5 no . . .
Al(1) C(2) H(4) 109.6 no . . .
Al(1) C(2) H(5) 109.5 no . . .
Al(1) C(2) H(6) 109.3 no . . .
H(4) C(2) H(5) 109.5 no . . .
H(4) C(2) H(6) 109.5 no . . .
H(5) C(2) H(6) 109.5 no . . .
C(4) C(5) H(7) 121.7 no . . .
C(6) C(5) H(7) 115.3 no . . .
C(5) C(6) H(8) 118.4 no . . .
C(7) C(6) H(8) 122.1 no . . .
C(6) C(7) H(9) 120.9 no . . .
C(8) C(7) H(9) 118.7 no . . .
N(1) C(9) H(10) 116.3 no . . .
C(8) C(9) H(10) 116.3 no . . .
C(10) C(11) H(11) 107.8 no . . .
C(10) C(11) H(12) 113.3 no . . .
C(14) C(11) H(11) 108.2 no . . .
C(14) C(11) H(12) 112.8 no . . .
H(11) C(11) H(12) 105.2 no . . .
C(10) C(12) H(13) 111.0 no . . .
C(10) C(12) H(14) 113.2 no . . .
C(16) C(12) H(13) 108.2 no . . .
C(16) C(12) H(14) 108.7 no . . .
H(13) C(12) H(14) 105.5 no . . .
C(10) C(13) H(15) 109.4 no . . .
C(10) C(13) H(16) 108.4 no . . .
C(18) C(13) H(15) 110.5 no . . .
C(18) C(13) H(16) 111.3 no . . .
H(15) C(13) H(16) 107.8 no . . .
C(11) C(14) H(17) 107.4 no . . .
C(15) C(14) H(17) 115.0 no . . .
C(19) C(14) H(17) 104.8 no . . .
C(14) C(15) H(18) 110.6 no . . .
C(14) C(15) H(19) 110.9 no . . .
C(16) C(15) H(18) 109.5 no . . .
C(16) C(15) H(19) 108.6 no . . .
H(18) C(15) H(19) 108.0 no . . .
C(12) C(16) H(20) 109.5 no . . .
C(15) C(16) H(20) 108.3 no . . .
C(17) C(16) H(20) 110.3 no . . .
C(16) C(17) H(21) 109.2 no . . .
C(16) C(17) H(22) 109.8 no . . .
C(18) C(17) H(21) 110.5 no . . .
C(18) C(17) H(22) 109.6 no . . .
H(21) C(17) H(22) 108.5 no . . .
C(13) C(18) H(23) 108.4 no . . .
C(17) C(18) H(23) 108.5 no . . .
C(19) C(18) H(23) 111.1 no . . .
C(14) C(19) H(24) 109.0 no . . .
C(14) C(19) H(25) 112.7 no . . .
C(18) C(19) H(24) 105.3 no . . .
C(18) C(19) H(25) 107.5 no . . .
H(24) C(19) H(25) 112.8 no . . .
C(20) C(21) H(26) 109.8 no . . .
C(20) C(21) H(27) 109.3 no . . .
C(20) C(21) H(28) 109.3 no . . .
H(26) C(21) H(27) 109.5 no . . .
H(26) C(21) H(28) 109.5 no . . .
H(27) C(21) H(28) 109.5 no . . .
C(20) C(22) H(29) 109.3 no . . .
C(20) C(22) H(30) 109.3 no . . .
C(20) C(22) H(31) 109.9 no . . .
H(29) C(22) H(30) 109.5 no . . .
H(29) C(22) H(31) 109.5 no . . .
H(30) C(22) H(31) 109.5 no . . .
C(20) C(23) H(32) 109.6 no . . .
C(20) C(23) H(33) 109.4 no . . .
C(20) C(23) H(34) 109.4 no . . .
H(32) C(23) H(33) 109.5 no . . .
H(32) C(23) H(34) 109.5 no . . .
H(33) C(23) H(34) 109.5 no . . .

loop_
_geom_bond_atom_site_label_1
_geom_bond_atom_site_label_2
_geom_bond_distance
_geom_bond_publ_flag
_geom_bond_site_symmetry_1
_geom_bond_site_symmetry_2
Al(1) O(1) 1.7708(11) yes . .
Al(1) N(1) 1.9859(10) yes . .
Al(1) C(1) 1.9578(15) yes . .
Al(1) C(2) 1.9634(15) yes . .
O(1) C(3) 1.3318(14) yes . .
N(1) C(9) 1.2971(15) yes . .
N(1) C(10) 1.4967(17) yes . .
C(3) C(4) 1.4233(18) yes . .
C(3) C(8) 1.4135(18) yes . .
C(4) C(5) 1.3879(16) yes . .
C(4) C(20) 1.5367(18) yes . .
C(5) C(6) 1.399(2) yes . .
C(6) C(7) 1.371(2) yes . .
C(7) C(8) 1.4101(16) yes . .
C(8) C(9) 1.4507(18) yes . .
C(10) C(11) 1.5384(19) yes . .
C(10) C(12) 1.5339(17) yes . .
C(10) C(13) 1.5322(18) yes . .
C(11) C(14) 1.543(2) yes . .
C(12) C(16) 1.539(2) yes . .
C(13) C(18) 1.546(2) yes . .
C(14) C(15) 1.522(2) yes . .
C(14) C(19) 1.517(2) yes . .
C(15) C(16) 1.522(2) yes . .
C(16) C(17) 1.520(2) yes . .
C(17) C(18) 1.526(2) yes . .
C(18) C(19) 1.527(2) yes . .
C(20) C(21) 1.5392(18) yes . .
C(20) C(22) 1.539(2) yes . .
C(20) C(23) 1.537(2) yes . .
C(1) H(1) 0.950 no . .
C(1) H(2) 0.950 no . .
C(1) H(3) 0.950 no . .
C(2) H(4) 0.950 no . .
C(2) H(5) 0.950 no . .
C(2) H(6) 0.950 no . .
C(5) H(7) 1.024 no . .
C(6) H(8) 0.979 no . .
C(7) H(9) 0.960 no . .
C(9) H(10) 0.981 no . .
C(11) H(11) 1.106 no . .
C(11) H(12) 1.008 no . .
C(12) H(13) 1.007 no . .
C(12) H(14) 1.014 no . .
C(13) H(15) 1.001 no . .
C(13) H(16) 1.040 no . .
C(14) H(17) 0.932 no . .
C(15) H(18) 1.012 no . .
C(15) H(19) 1.029 no . .
C(16) H(20) 1.007 no . .
C(17) H(21) 1.012 no . .
C(17) H(22) 1.033 no . .
C(18) H(23) 0.994 no . .
C(19) H(24) 1.031 no . .
C(19) H(25) 1.036 no . .
C(21) H(26) 0.950 no . .
C(21) H(27) 0.950 no . .
C(21) H(28) 0.950 no . .
C(22) H(29) 0.950 no . .
C(22) H(30) 0.950 no . .
C(22) H(31) 0.950 no . .
C(23) H(32) 0.950 no . .
C(23) H(33) 0.950 no . .
C(23) H(34) 0.950 no . .

loop_
_geom_contact_atom_site_label_1
_geom_contact_atom_site_label_2
_geom_contact_distance
_geom_contact_publ_flag
_geom_contact_site_symmetry_1
_geom_contact_site_symmetry_2
Al(1) C(3) 2.7477(12) ? . .
Al(1) C(8) 3.1413(12) ? . .
Al(1) C(9) 2.8219(12) ? . .
Al(1) C(10) 3.0583(13) ? . .
Al(1) C(11) 3.5670(16) ? . .
Al(1) C(12) 3.2388(15) ? . .
O(1) N(1) 2.7665(15) ? . .
O(1) C(1) 3.0062(16) ? . .
O(1) C(2) 3.0593(18) ? . .
O(1) C(4) 2.3893(14) ? . .
O(1) C(8) 2.3719(15) ? . .
O(1) C(9) 2.8623(16) ? . .
O(1) C(20) 2.8784(17) ? . .
O(1) C(21) 2.9687(17) ? . .
O(1) C(23) 3.0188(19) ? . .
N(1) O(1) 2.7665(15) ? . .
N(1) C(1) 3.3653(18) ? . .
N(1) C(2) 3.1450(16) ? . .
N(1) C(3) 3.0210(17) ? . .
N(1) C(8) 2.4634(16) ? . .
N(1) C(11) 2.4472(17) ? . .
N(1) C(12) 2.4434(18) ? . .
N(1) C(13) 2.5515(18) ? . .
C(1) O(1) 3.0062(16) ? . .
C(1) N(1) 3.3653(18) ? . .
C(1) C(2) 3.384(2) ? . .
C(2) O(1) 3.0593(18) ? . .
C(2) N(1) 3.1450(16) ? . .
C(2) C(1) 3.384(2) ? . .
C(2) C(12) 3.540(2) ? . .
C(3) Al(1) 2.7477(12) ? . .
C(3) N(1) 3.0210(17) ? . .
C(3) C(5) 2.3997(17) ? . .
C(3) C(6) 2.8028(16) ? . .
C(3) C(7) 2.4425(17) ? . .
C(3) C(7) 3.5506(17) ? . 3_757
C(3) C(9) 2.5181(19) ? . .
C(3) C(20) 2.5698(19) ? . .
C(3) C(21) 3.0944(18) ? . .
C(3) C(23) 3.114(2) ? . .
C(4) O(1) 2.3893(14) ? . .
C(4) C(6) 2.4496(18) ? . .
C(4) C(7) 2.8306(19) ? . .
C(4) C(8) 2.4595(19) ? . .
C(4) C(21) 2.5371(17) ? . .
C(4) C(22) 2.550(2) ? . .
C(4) C(23) 2.510(2) ? . .
C(5) C(3) 2.3997(17) ? . .
C(5) C(7) 2.393(2) ? . .
C(5) C(8) 2.7696(19) ? . .
C(5) C(9) 3.5928(17) ? . 3_757
C(5) C(20) 2.5630(18) ? . .
C(5) C(22) 2.869(2) ? . .
C(5) C(23) 3.5712(19) ? . .
C(6) C(3) 2.8028(16) ? . .
C(6) C(4) 2.4496(18) ? . .
C(6) C(8) 2.4112(17) ? . .
C(7) C(3) 2.4425(17) ? . .
C(7) C(3) 3.5506(17) ? . 3_757
C(7) C(4) 2.8306(19) ? . .
C(7) C(5) 2.393(2) ? . .
C(7) C(9) 2.4412(17) ? . .
C(8) Al(1) 3.1413(12) ? . .
C(8) O(1) 2.3719(15) ? . .
C(8) N(1) 2.4634(16) ? . .
C(8) C(4) 2.4595(19) ? . .
C(8) C(5) 2.7696(19) ? . .
C(8) C(6) 2.4112(17) ? . .
C(9) Al(1) 2.8219(12) ? . .
C(9) O(1) 2.8623(16) ? . .
C(9) C(3) 2.5181(19) ? . .
C(9) C(5) 3.5928(17) ? . 3_757
C(9) C(7) 2.4412(17) ? . .
C(9) C(10) 2.4278(17) ? . .
C(9) C(11) 3.3902(18) ? . .
C(9) C(12) 3.5133(18) ? . .
C(9) C(13) 2.818(2) ? . .
C(10) Al(1) 3.0583(13) ? . .
C(10) C(9) 2.4278(17) ? . .
C(10) C(14) 2.5129(19) ? . .
C(10) C(15) 2.945(2) ? . .
C(10) C(16) 2.518(2) ? . .
C(10) C(17) 2.948(2) ? . .
C(10) C(18) 2.513(2) ? . .
C(10) C(19) 2.944(2) ? . .
C(11) Al(1) 3.5670(16) ? . .
C(11) N(1) 2.4472(17) ? . .
C(11) C(9) 3.3902(18) ? . .
C(11) C(12) 2.506(2) ? . .
C(11) C(13) 2.496(2) ? . .
C(11) C(15) 2.506(2) ? . .
C(11) C(16) 2.937(2) ? . .
C(11) C(17) 3.541(2) ? . .
C(11) C(18) 2.931(2) ? . .
C(11) C(19) 2.500(2) ? . .
C(12) Al(1) 3.2388(15) ? . .
C(12) N(1) 2.4434(18) ? . .
C(12) C(2) 3.540(2) ? . .
C(12) C(9) 3.5133(18) ? . .
C(12) C(11) 2.506(2) ? . .
C(12) C(13) 2.4956(18) ? . .
C(12) C(14) 2.926(2) ? . .
C(12) C(15) 2.501(2) ? . .
C(12) C(17) 2.493(2) ? . .
C(12) C(18) 2.9191(19) ? . .
C(12) C(19) 3.528(2) ? . .
C(13) N(1) 2.5515(18) ? . .
C(13) C(9) 2.818(2) ? . .
C(13) C(11) 2.496(2) ? . .
C(13) C(12) 2.4956(18) ? . .
C(13) C(14) 2.927(2) ? . .
C(13) C(15) 3.537(2) ? . .
C(13) C(16) 2.939(2) ? . .
C(13) C(17) 2.516(2) ? . .
C(13) C(19) 2.504(2) ? . .
C(14) C(10) 2.5129(19) ? . .
C(14) C(12) 2.926(2) ? . .
C(14) C(13) 2.927(2) ? . .
C(14) C(16) 2.483(2) ? . .
C(14) C(17) 2.915(2) ? . .
C(14) C(18) 2.481(2) ? . .
C(15) C(10) 2.945(2) ? . .
C(15) C(11) 2.506(2) ? . .
C(15) C(12) 2.501(2) ? . .
C(15) C(13) 3.537(2) ? . .
C(15) C(17) 2.491(2) ? . .
C(15) C(18) 2.917(2) ? . .
C(15) C(19) 2.492(2) ? . .
C(16) C(10) 2.518(2) ? . .
C(16) C(11) 2.937(2) ? . .
C(16) C(13) 2.939(2) ? . .
C(16) C(14) 2.483(2) ? . .
C(16) C(18) 2.484(2) ? . .
C(16) C(19) 2.919(2) ? . .
C(17) C(10) 2.948(2) ? . .
C(17) C(11) 3.541(2) ? . .
C(17) C(12) 2.493(2) ? . .
C(17) C(13) 2.516(2) ? . .
C(17) C(14) 2.915(2) ? . .
C(17) C(15) 2.491(2) ? . .
C(17) C(19) 2.498(2) ? . .
C(18) C(10) 2.513(2) ? . .
C(18) C(11) 2.931(2) ? . .
C(18) C(12) 2.9191(19) ? . .
C(18) C(14) 2.481(2) ? . .
C(18) C(15) 2.917(2) ? . .
C(18) C(16) 2.484(2) ? . .
C(19) C(10) 2.944(2) ? . .
C(19) C(11) 2.500(2) ? . .
C(19) C(12) 3.528(2) ? . .
C(19) C(13) 2.504(2) ? . .
C(19) C(15) 2.492(2) ? . .
C(19) C(16) 2.919(2) ? . .
C(19) C(17) 2.498(2) ? . .
C(20) O(1) 2.8784(17) ? . .
C(20) C(3) 2.5698(19) ? . .
C(20) C(5) 2.5630(18) ? . .
C(21) O(1) 2.9687(17) ? . .
C(21) C(3) 3.0944(18) ? . .
C(21) C(4) 2.5371(17) ? . .
C(21) C(21) 3.3541(19) ? . 3_656
C(21) C(22) 2.467(2) ? . .
C(21) C(23) 2.506(2) ? . .
C(22) C(4) 2.550(2) ? . .
C(22) C(5) 2.869(2) ? . .
C(22) C(21) 2.467(2) ? . .
C(22) C(23) 2.494(2) ? . .
C(23) O(1) 3.0188(19) ? . .
C(23) C(3) 3.114(2) ? . .
C(23) C(4) 2.510(2) ? . .
C(23) C(5) 3.5712(19) ? . .
C(23) C(21) 2.506(2) ? . .
C(23) C(22) 2.494(2) ? . .
Al(1) H(1) 2.445 ? . .
Al(1) H(2) 2.445 ? . .
Al(1) H(3) 2.444 ? . .
Al(1) H(4) 2.451 ? . .
Al(1) H(5) 2.450 ? . .
Al(1) H(6) 2.448 ? . .
Al(1) H(12) 3.135 ? . .
Al(1) H(13) 2.747 ? . .
Al(1) H(14) 3.459 ? . .
Al(1) H(28) 3.295 ? . .
O(1) H(1) 3.137 ? . .
O(1) H(2) 3.189 ? . .
O(1) H(5) 3.242 ? . .
O(1) H(6) 3.206 ? . .
O(1) H(27) 3.366 ? . .
O(1) H(28) 2.347 ? . .
O(1) H(33) 2.377 ? . .
O(1) H(34) 3.536 ? . .
N(1) H(1) 3.456 ? . .
N(1) H(4) 3.403 ? . .
N(1) H(6) 3.142 ? . .
N(1) H(6) 3.400 ? . 3_657
N(1) H(10) 1.943 ? . .
N(1) H(11) 2.720 ? . .
N(1) H(12) 2.615 ? . .
N(1) H(13) 2.626 ? . .
N(1) H(14) 2.715 ? . .
N(1) H(15) 2.756 ? . .
N(1) H(16) 2.762 ? . .
C(1) H(4) 3.548 ? . .
C(1) H(5) 3.575 ? . .
C(1) H(7) 3.010 ? . 2_656
C(1) H(11) 3.273 ? . 4_454
C(1) H(12) 2.781 ? . .
C(1) H(13) 3.145 ? . .
C(1) H(17) 3.560 ? . 4_454
C(1) H(20) 3.426 ? . 4_554
C(1) H(24) 3.467 ? . 4_454
C(1) H(30) 3.463 ? . 2_656
C(2) H(2) 3.574 ? . .
C(2) H(3) 3.545 ? . .
C(2) H(9) 3.492 ? . 3_657
C(2) H(10) 3.355 ? . 3_657
C(2) H(13) 3.060 ? . .
C(2) H(14) 3.236 ? . .
C(2) H(15) 3.090 ? . 3_657
C(2) H(17) 3.101 ? . 4_454
C(2) H(26) 3.467 ? . 3_656
C(2) H(28) 3.464 ? . .
C(3) H(6) 3.395 ? . .
C(3) H(7) 3.347 ? . .
C(3) H(9) 3.302 ? . .
C(3) H(9) 3.554 ? . 3_757
C(3) H(10) 3.360 ? . .
C(3) H(27) 3.275 ? . .
C(3) H(28) 2.840 ? . .
C(3) H(33) 2.796 ? . .
C(3) H(34) 3.401 ? . .
C(4) H(7) 2.113 ? . .
C(4) H(8) 3.312 ? . .
C(4) H(21) 3.511 ? . 3_657
C(4) H(26) 3.353 ? . .
C(4) H(27) 2.684 ? . .
C(4) H(28) 2.745 ? . .
C(4) H(29) 2.732 ? . .
C(4) H(30) 2.726 ? . .
C(4) H(31) 3.364 ? . .
C(4) H(32) 3.332 ? . .
C(4) H(33) 2.663 ? . .
C(4) H(34) 2.704 ? . .
C(5) H(8) 2.054 ? . .
C(5) H(9) 3.269 ? . .
C(5) H(10) 3.454 ? . 3_757
C(5) H(11) 3.207 ? . 3_757
C(5) H(21) 3.594 ? . 3_657
C(5) H(27) 3.567 ? . .
C(5) H(29) 2.746 ? . .
C(5) H(30) 2.788 ? . .
C(5) H(34) 3.480 ? . .
C(6) H(7) 2.057 ? . .
C(6) H(9) 2.038 ? . .
C(6) H(11) 3.471 ? . 3_757
C(6) H(14) 3.556 ? . 3_657
C(6) H(19) 3.424 ? . 2_647
C(6) H(20) 3.595 ? . 3_657
C(6) H(25) 3.120 ? . 2_647
C(7) H(4) 3.177 ? . 3_657
C(7) H(7) 3.286 ? . .
C(7) H(8) 2.065 ? . .
C(7) H(10) 2.561 ? . .
C(7) H(14) 3.447 ? . 3_657
C(7) H(19) 3.345 ? . 2_647
C(7) H(25) 3.518 ? . 2_647
C(7) H(34) 3.558 ? . 3_757
C(8) H(4) 3.545 ? . 3_657
C(8) H(6) 3.520 ? . .
C(8) H(8) 3.310 ? . .
C(8) H(9) 2.052 ? . .
C(8) H(10) 2.081 ? . .
C(8) H(14) 3.526 ? . 3_657
C(9) H(4) 3.463 ? . 3_657
C(9) H(6) 3.470 ? . .
C(9) H(6) 3.068 ? . 3_657
C(9) H(9) 2.573 ? . .
C(9) H(11) 3.300 ? . .
C(9) H(14) 3.562 ? . .
C(9) H(15) 2.787 ? . .
C(9) H(16) 2.686 ? . .
C(10) H(10) 2.526 ? . .
C(10) H(11) 2.151 ? . .
C(10) H(12) 2.146 ? . .
C(10) H(13) 2.115 ? . .
C(10) H(14) 2.146 ? . .
C(10) H(15) 2.090 ? . .
C(10) H(16) 2.106 ? . .
C(10) H(17) 3.301 ? . .
C(10) H(18) 3.281 ? . .
C(10) H(20) 3.388 ? . .
C(10) H(21) 3.282 ? . .
C(10) H(23) 3.364 ? . .
C(10) H(24) 3.198 ? . .
C(11) H(1) 3.379 ? . .
C(11) H(3) 3.504 ? . .
C(11) H(3) 3.534 ? . 4_555
C(11) H(7) 3.593 ? . 3_757
C(11) H(10) 3.530 ? . .
C(11) H(13) 2.726 ? . .
C(11) H(14) 3.412 ? . .
C(11) H(15) 3.366 ? . .
C(11) H(16) 2.695 ? . .
C(11) H(17) 2.027 ? . .
C(11) H(18) 2.713 ? . .
C(11) H(19) 3.411 ? . .
C(11) H(24) 2.644 ? . .
C(11) H(25) 3.425 ? . .
C(12) H(3) 3.546 ? . .
C(12) H(4) 3.098 ? . .
C(12) H(11) 3.453 ? . .
C(12) H(12) 2.812 ? . .
C(12) H(15) 2.703 ? . .
C(12) H(16) 3.392 ? . .
C(12) H(18) 2.702 ? . .
C(12) H(19) 3.387 ? . .
C(12) H(20) 2.102 ? . .
C(12) H(21) 2.687 ? . .
C(12) H(22) 3.396 ? . .
C(12) H(24) 3.502 ? . 4_454
C(12) H(25) 3.392 ? . 4_454
C(13) H(6) 3.414 ? . 3_657
C(13) H(10) 2.339 ? . .
C(13) H(11) 2.680 ? . .
C(13) H(12) 3.396 ? . .
C(13) H(13) 3.381 ? . .
C(13) H(14) 2.759 ? . .
C(13) H(21) 2.724 ? . .
C(13) H(22) 3.413 ? . .
C(13) H(23) 2.085 ? . .
C(13) H(24) 2.610 ? . .
C(13) H(25) 3.390 ? . .
C(13) H(26) 3.547 ? . 1_556
C(13) H(29) 3.470 ? . 3_757
C(13) H(32) 3.423 ? . 1_556
C(14) H(3) 3.507 ? . 4_555
C(14) H(4) 3.342 ? . 4_555
C(14) H(11) 2.162 ? . .
C(14) H(12) 2.145 ? . .
C(14) H(13) 3.272 ? . .
C(14) H(16) 3.280 ? . .
C(14) H(18) 2.103 ? . .
C(14) H(19) 2.120 ? . .
C(14) H(20) 3.347 ? . .
C(14) H(22) 3.267 ? . .
C(14) H(23) 3.354 ? . .
C(14) H(24) 2.094 ? . .
C(14) H(25) 2.142 ? . .
C(15) H(9) 3.537 ? . 2_657
C(15) H(11) 3.455 ? . .
C(15) H(12) 2.800 ? . .
C(15) H(13) 2.693 ? . .
C(15) H(14) 3.371 ? . .
C(15) H(17) 2.094 ? . .
C(15) H(20) 2.071 ? . .
C(15) H(21) 3.365 ? . .
C(15) H(22) 2.709 ? . .
C(15) H(24) 3.379 ? . .
C(15) H(24) 3.578 ? . 4_454
C(15) H(25) 2.746 ? . .
C(15) H(31) 3.575 ? . 2_656
C(15) H(33) 3.479 ? . 4_455
C(16) H(1) 3.497 ? . 4_455
C(16) H(12) 3.381 ? . .
C(16) H(13) 2.086 ? . .
C(16) H(14) 2.097 ? . .
C(16) H(15) 3.289 ? . .
C(16) H(17) 3.324 ? . .
C(16) H(18) 2.089 ? . .
C(16) H(19) 2.090 ? . .
C(16) H(21) 2.085 ? . .
C(16) H(22) 2.108 ? . .
C(16) H(23) 3.338 ? . .
C(16) H(25) 3.286 ? . .
C(16) H(25) 3.434 ? . 4_454
C(17) H(1) 3.473 ? . 4_455
C(17) H(13) 3.355 ? . .
C(17) H(14) 2.711 ? . .
C(17) H(15) 2.733 ? . .
C(17) H(16) 3.428 ? . .
C(17) H(18) 3.366 ? . .
C(17) H(19) 2.697 ? . .
C(17) H(20) 2.094 ? . .
C(17) H(23) 2.069 ? . .
C(17) H(24) 3.357 ? . .
C(17) H(25) 2.702 ? . .
C(17) H(27) 3.271 ? . 3_657
C(18) H(11) 3.259 ? . .
C(18) H(14) 3.299 ? . .
C(18) H(15) 2.116 ? . .
C(18) H(16) 2.154 ? . .
C(18) H(17) 3.252 ? . .
C(18) H(19) 3.272 ? . .
C(18) H(20) 3.364 ? . .
C(18) H(21) 2.106 ? . .
C(18) H(22) 2.111 ? . .
C(18) H(24) 2.056 ? . .
C(18) H(25) 2.087 ? . .
C(19) H(3) 3.376 ? . 4_555
C(19) H(8) 3.521 ? . 2_657
C(19) H(11) 2.689 ? . .
C(19) H(12) 3.391 ? . .
C(19) H(13) 3.079 ? . 4_555
C(19) H(15) 3.378 ? . .
C(19) H(16) 2.730 ? . .
C(19) H(17) 1.973 ? . .
C(19) H(18) 3.374 ? . .
C(19) H(18) 3.503 ? . 4_555
C(19) H(19) 2.721 ? . .
C(19) H(20) 3.447 ? . 4_555
C(19) H(21) 3.382 ? . .
C(19) H(22) 2.712 ? . .
C(19) H(23) 2.100 ? . .
C(20) H(7) 2.780 ? . .
C(20) H(26) 2.065 ? . .
C(20) H(27) 2.059 ? . .
C(20) H(28) 2.059 ? . .
C(20) H(29) 2.058 ? . .
C(20) H(30) 2.058 ? . .
C(20) H(31) 2.065 ? . .
C(20) H(32) 2.060 ? . .
C(20) H(33) 2.058 ? . .
C(20) H(34) 2.058 ? . .
C(21) H(5) 3.386 ? . 3_656
C(21) H(21) 3.230 ? . 3_657
C(21) H(23) 3.460 ? . 1_554
C(21) H(26) 3.163 ? . 3_656
C(21) H(27) 3.072 ? . 3_656
C(21) H(28) 3.270 ? . 3_656
C(21) H(29) 3.297 ? . .
C(21) H(30) 2.644 ? . .
C(21) H(31) 2.620 ? . .
C(21) H(32) 2.646 ? . .
C(21) H(33) 2.713 ? . .
C(21) H(34) 3.327 ? . .
C(22) H(3) 3.543 ? . 2_646
C(22) H(7) 2.500 ? . .
C(22) H(16) 3.392 ? . 3_757
C(22) H(18) 3.215 ? . 2_646
C(22) H(26) 2.587 ? . .
C(22) H(27) 2.679 ? . .
C(22) H(28) 3.295 ? . .
C(22) H(32) 2.668 ? . .
C(22) H(32) 3.236 ? . 3_756
C(22) H(33) 3.319 ? . .
C(22) H(34) 2.661 ? . .
C(22) H(34) 3.504 ? . 3_756
C(23) H(9) 3.313 ? . 3_757
C(23) H(10) 3.596 ? . 3_757
C(23) H(19) 3.552 ? . 4_554
C(23) H(23) 3.423 ? . 1_554
C(23) H(26) 2.708 ? . .
C(23) H(27) 3.326 ? . .
C(23) H(28) 2.654 ? . .
C(23) H(29) 2.667 ? . .
C(23) H(29) 3.513 ? . 3_756
C(23) H(30) 3.318 ? . .
C(23) H(31) 2.665 ? . .
C(23) H(31) 3.223 ? . 3_756
C(23) H(32) 3.163 ? . 3_756
C(23) H(34) 3.431 ? . 3_756
H(1) Al(1) 2.445 ? . .
H(1) O(1) 3.137 ? . .
H(1) N(1) 3.456 ? . .
H(1) C(11) 3.379 ? . .
H(1) C(16) 3.497 ? . 4_554
H(1) C(17) 3.473 ? . 4_554
H(1) H(2) 1.551 ? . .
H(1) H(3) 1.551 ? . .
H(1) H(7) 2.994 ? . 2_656
H(1) H(12) 2.440 ? . .
H(1) H(19) 3.545 ? . 4_554
H(1) H(20) 2.810 ? . 4_554
H(1) H(21) 3.571 ? . 4_554
H(1) H(22) 2.875 ? . 4_554
H(1) H(30) 3.044 ? . 2_656
H(2) Al(1) 2.445 ? . .
H(2) O(1) 3.189 ? . .
H(2) C(2) 3.574 ? . .
H(2) H(1) 1.551 ? . .
H(2) H(3) 1.551 ? . .
H(2) H(5) 3.509 ? . .
H(2) H(7) 2.898 ? . 2_656
H(2) H(8) 3.325 ? . 2_656
H(2) H(11) 2.998 ? . 4_454
H(2) H(17) 3.502 ? . 4_454
H(2) H(20) 3.166 ? . 4_554
H(2) H(22) 3.466 ? . 1_554
H(2) H(23) 3.448 ? . 1_554
H(3) Al(1) 2.444 ? . .
H(3) C(2) 3.545 ? . .
H(3) C(11) 3.504 ? . .
H(3) C(11) 3.534 ? . 4_454
H(3) C(12) 3.546 ? . .
H(3) C(14) 3.507 ? . 4_454
H(3) C(19) 3.376 ? . 4_454
H(3) C(22) 3.543 ? . 2_656
H(3) H(1) 1.551 ? . .
H(3) H(2) 1.551 ? . .
H(3) H(4) 3.450 ? . .
H(3) H(7) 2.636 ? . 2_656
H(3) H(11) 2.681 ? . 4_454
H(3) H(12) 2.646 ? . .
H(3) H(13) 2.661 ? . .
H(3) H(17) 3.063 ? . 4_454
H(3) H(18) 3.389 ? . .
H(3) H(24) 2.556 ? . 4_454
H(3) H(29) 3.182 ? . 2_656
H(3) H(30) 3.014 ? . 2_656
H(4) Al(1) 2.451 ? . .
H(4) N(1) 3.403 ? . .
H(4) C(1) 3.548 ? . .
H(4) C(7) 3.177 ? . 3_657
H(4) C(8) 3.545 ? . 3_657
H(4) C(9) 3.463 ? . 3_657
H(4) C(12) 3.098 ? . .
H(4) C(14) 3.342 ? . 4_454
H(4) H(3) 3.450 ? . .
H(4) H(5) 1.551 ? . .
H(4) H(6) 1.551 ? . .
H(4) H(9) 2.743 ? . 3_657
H(4) H(10) 3.188 ? . 3_657
H(4) H(13) 2.559 ? . .
H(4) H(14) 2.740 ? . .
H(4) H(15) 3.538 ? . 3_657
H(4) H(17) 2.506 ? . 4_454
H(4) H(25) 3.338 ? . 4_454
H(5) Al(1) 2.450 ? . .
H(5) O(1) 3.242 ? . .
H(5) C(1) 3.575 ? . .
H(5) C(21) 3.386 ? . 3_656
H(5) H(2) 3.509 ? . .
H(5) H(4) 1.551 ? . .
H(5) H(6) 1.551 ? . .
H(5) H(10) 3.456 ? . 3_657
H(5) H(15) 2.838 ? . 3_657
H(5) H(17) 3.016 ? . 4_454
H(5) H(26) 2.563 ? . 3_656
H(5) H(27) 3.477 ? . .
H(5) H(27) 3.447 ? . 3_656
H(5) H(28) 2.975 ? . .
H(5) H(31) 3.045 ? . 3_656
H(6) Al(1) 2.448 ? . .
H(6) O(1) 3.206 ? . .
H(6) N(1) 3.142 ? . .
H(6) N(1) 3.400 ? . 3_657
H(6) C(3) 3.395 ? . .
H(6) C(8) 3.520 ? . .
H(6) C(9) 3.470 ? . .
H(6) C(9) 3.068 ? . 3_657
H(6) C(13) 3.414 ? . 3_657
H(6) H(4) 1.551 ? . .
H(6) H(5) 1.551 ? . .
H(6) H(6) 3.299 ? . 3_657
H(6) H(9) 3.565 ? . 3_657
H(6) H(10) 2.896 ? . 3_657
H(6) H(13) 3.508 ? . .
H(6) H(14) 3.254 ? . .
H(6) H(14) 3.009 ? . 3_657
H(6) H(15) 2.526 ? . 3_657
H(7) C(1) 3.010 ? . 2_646
H(7) C(3) 3.347 ? . .
H(7) C(4) 2.113 ? . .
H(7) C(6) 2.057 ? . .
H(7) C(7) 3.286 ? . .
H(7) C(11) 3.593 ? . 3_757
H(7) C(20) 2.780 ? . .
H(7) C(22) 2.500 ? . .
H(7) H(1) 2.994 ? . 2_646
H(7) H(2) 2.898 ? . 2_646
H(7) H(3) 2.636 ? . 2_646
H(7) H(8) 2.303 ? . .
H(7) H(10) 3.555 ? . 3_757
H(7) H(11) 2.513 ? . 3_757
H(7) H(16) 3.173 ? . 3_757
H(7) H(20) 3.539 ? . 3_657
H(7) H(29) 2.215 ? . .
H(7) H(30) 2.302 ? . .
H(7) H(31) 3.431 ? . .
H(8) C(4) 3.312 ? . .
H(8) C(5) 2.054 ? . .
H(8) C(7) 2.065 ? . .
H(8) C(8) 3.310 ? . .
H(8) C(19) 3.521 ? . 2_647
H(8) H(2) 3.325 ? . 2_646
H(8) H(7) 2.303 ? . .
H(8) H(9) 2.385 ? . .
H(8) H(11) 3.091 ? . 3_757
H(8) H(19) 2.848 ? . 2_647
H(8) H(20) 3.532 ? . 3_657
H(8) H(22) 2.779 ? . 2_647
H(8) H(25) 2.577 ? . 2_647
H(9) C(2) 3.492 ? . 3_657
H(9) C(3) 3.302 ? . .
H(9) C(3) 3.554 ? . 3_757
H(9) C(5) 3.269 ? . .
H(9) C(6) 2.038 ? . .
H(9) C(8) 2.052 ? . .
H(9) C(9) 2.573 ? . .
H(9) C(15) 3.537 ? . 2_647
H(9) C(23) 3.313 ? . 3_757
H(9) H(4) 2.743 ? . 3_657
H(9) H(6) 3.565 ? . 3_657
H(9) H(8) 2.385 ? . .
H(9) H(10) 2.320 ? . .
H(9) H(17) 3.473 ? . 2_647
H(9) H(19) 2.673 ? . 2_647
H(9) H(25) 3.324 ? . 2_647
H(9) H(33) 2.988 ? . 3_757
H(9) H(34) 2.785 ? . 3_757
H(10) N(1) 1.943 ? . .
H(10) C(2) 3.355 ? . 3_657
H(10) C(3) 3.360 ? . .
H(10) C(5) 3.454 ? . 3_757
H(10) C(7) 2.561 ? . .
H(10) C(8) 2.081 ? . .
H(10) C(10) 2.526 ? . .
H(10) C(11) 3.530 ? . .
H(10) C(13) 2.339 ? . .
H(10) C(23) 3.596 ? . 3_757
H(10) H(4) 3.188 ? . 3_657
H(10) H(5) 3.456 ? . 3_657
H(10) H(6) 2.896 ? . 3_657
H(10) H(7) 3.555 ? . 3_757
H(10) H(9) 2.320 ? . .
H(10) H(11) 3.317 ? . .
H(10) H(15) 2.228 ? . .
H(10) H(16) 2.021 ? . .
H(10) H(29) 3.539 ? . 3_757
H(10) H(34) 2.743 ? . 3_757
H(11) N(1) 2.720 ? . .
H(11) C(1) 3.273 ? . 4_555
H(11) C(5) 3.207 ? . 3_757
H(11) C(6) 3.471 ? . 3_757
H(11) C(9) 3.300 ? . .
H(11) C(10) 2.151 ? . .
H(11) C(12) 3.453 ? . .
H(11) C(13) 2.680 ? . .
H(11) C(14) 2.162 ? . .
H(11) C(15) 3.455 ? . .
H(11) C(18) 3.259 ? . .
H(11) C(19) 2.689 ? . .
H(11) H(2) 2.998 ? . 4_555
H(11) H(3) 2.681 ? . 4_555
H(11) H(7) 2.513 ? . 3_757
H(11) H(8) 3.091 ? . 3_757
H(11) H(10) 3.317 ? . .
H(11) H(12) 1.680 ? . .
H(11) H(15) 3.593 ? . .
H(11) H(16) 2.434 ? . .
H(11) H(17) 2.361 ? . .
H(11) H(24) 2.388 ? . .
H(11) H(29) 3.395 ? . 3_757
H(12) Al(1) 3.135 ? . .
H(12) N(1) 2.615 ? . .
H(12) C(1) 2.781 ? . .
H(12) C(10) 2.146 ? . .
H(12) C(12) 2.812 ? . .
H(12) C(13) 3.396 ? . .
H(12) C(14) 2.145 ? . .
H(12) C(15) 2.800 ? . .
H(12) C(16) 3.381 ? . .
H(12) C(19) 3.391 ? . .
H(12) H(1) 2.440 ? . .
H(12) H(3) 2.646 ? . .
H(12) H(11) 1.680 ? . .
H(12) H(13) 2.657 ? . .
H(12) H(16) 3.600 ? . .
H(12) H(17) 2.387 ? . .
H(12) H(18) 2.628 ? . .
H(12) H(24) 3.556 ? . .
H(12) H(30) 3.033 ? . 2_656
H(13) Al(1) 2.747 ? . .
H(13) N(1) 2.626 ? . .
H(13) C(1) 3.145 ? . .
H(13) C(2) 3.060 ? . .
H(13) C(10) 2.115 ? . .
H(13) C(11) 2.726 ? . .
H(13) C(13) 3.381 ? . .
H(13) C(14) 3.272 ? . .
H(13) C(15) 2.693 ? . .
H(13) C(16) 2.086 ? . .
H(13) C(17) 3.355 ? . .
H(13) C(19) 3.079 ? . 4_454
H(13) H(3) 2.661 ? . .
H(13) H(4) 2.559 ? . .
H(13) H(6) 3.508 ? . .
H(13) H(12) 2.657 ? . .
H(13) H(14) 1.609 ? . .
H(13) H(17) 3.374 ? . 4_454
H(13) H(18) 2.503 ? . .
H(13) H(20) 2.371 ? . .
H(13) H(21) 3.589 ? . .
H(13) H(24) 2.632 ? . 4_454
H(13) H(25) 2.768 ? . 4_454
H(14) Al(1) 3.459 ? . .
H(14) N(1) 2.715 ? . .
H(14) C(2) 3.236 ? . .
H(14) C(6) 3.556 ? . 3_657
H(14) C(7) 3.447 ? . 3_657
H(14) C(8) 3.526 ? . 3_657
H(14) C(9) 3.562 ? . .
H(14) C(10) 2.146 ? . .
H(14) C(11) 3.412 ? . .
H(14) C(13) 2.759 ? . .
H(14) C(15) 3.371 ? . .
H(14) C(16) 2.097 ? . .
H(14) C(17) 2.711 ? . .
H(14) C(18) 3.299 ? . .
H(14) H(4) 2.740 ? . .
H(14) H(6) 3.254 ? . .
H(14) H(6) 3.009 ? . 3_657
H(14) H(13) 1.609 ? . .
H(14) H(15) 2.582 ? . .
H(14) H(20) 2.383 ? . .
H(14) H(21) 2.510 ? . .
H(14) H(25) 3.448 ? . 4_454
H(15) N(1) 2.756 ? . .
H(15) C(2) 3.090 ? . 3_657
H(15) C(9) 2.787 ? . .
H(15) C(10) 2.090 ? . .
H(15) C(11) 3.366 ? . .
H(15) C(12) 2.703 ? . .
H(15) C(16) 3.289 ? . .
H(15) C(17) 2.733 ? . .
H(15) C(18) 2.116 ? . .
H(15) C(19) 3.378 ? . .
H(15) H(4) 3.538 ? . 3_657
H(15) H(5) 2.838 ? . 3_657
H(15) H(6) 2.526 ? . 3_657
H(15) H(10) 2.228 ? . .
H(15) H(11) 3.593 ? . .
H(15) H(14) 2.582 ? . .
H(15) H(16) 1.649 ? . .
H(15) H(21) 2.556 ? . .
H(15) H(23) 2.389 ? . .
H(15) H(24) 3.526 ? . .
H(15) H(26) 2.864 ? . 1_556
H(15) H(27) 3.504 ? . 3_657
H(15) H(32) 3.341 ? . 1_556
H(16) N(1) 2.762 ? . .
H(16) C(9) 2.686 ? . .
H(16) C(10) 2.106 ? . .
H(16) C(11) 2.695 ? . .
H(16) C(12) 3.392 ? . .
H(16) C(14) 3.280 ? . .
H(16) C(17) 3.428 ? . .
H(16) C(18) 2.154 ? . .
H(16) C(19) 2.730 ? . .
H(16) C(22) 3.392 ? . 3_757
H(16) H(7) 3.173 ? . 3_757
H(16) H(10) 2.021 ? . .
H(16) H(11) 2.434 ? . .
H(16) H(12) 3.600 ? . .
H(16) H(15) 1.649 ? . .
H(16) H(23) 2.445 ? . .
H(16) H(24) 2.420 ? . .
H(16) H(29) 2.466 ? . 3_757
H(16) H(32) 2.914 ? . 1_556
H(16) H(34) 3.004 ? . 3_757
H(17) C(1) 3.560 ? . 4_555
H(17) C(2) 3.101 ? . 4_555
H(17) C(10) 3.301 ? . .
H(17) C(11) 2.027 ? . .
H(17) C(15) 2.094 ? . .
H(17) C(16) 3.324 ? . .
H(17) C(18) 3.252 ? . .
H(17) C(19) 1.973 ? . .
H(17) H(2) 3.502 ? . 4_555
H(17) H(3) 3.063 ? . 4_555
H(17) H(4) 2.506 ? . 4_555
H(17) H(5) 3.016 ? . 4_555
H(17) H(9) 3.473 ? . 2_657
H(17) H(11) 2.361 ? . .
H(17) H(12) 2.387 ? . .
H(17) H(13) 3.374 ? . 4_555
H(17) H(18) 2.451 ? . .
H(17) H(19) 2.449 ? . .
H(17) H(24) 2.302 ? . .
H(17) H(25) 2.373 ? . .
H(17) H(30) 3.582 ? . 2_656
H(17) H(31) 3.265 ? . 2_656
H(18) C(10) 3.281 ? . .
H(18) C(11) 2.713 ? . .
H(18) C(12) 2.702 ? . .
H(18) C(14) 2.103 ? . .
H(18) C(16) 2.089 ? . .
H(18) C(17) 3.366 ? . .
H(18) C(19) 3.374 ? . .
H(18) C(19) 3.503 ? . 4_454
H(18) C(22) 3.215 ? . 2_656
H(18) H(3) 3.389 ? . .
H(18) H(12) 2.628 ? . .
H(18) H(13) 2.503 ? . .
H(18) H(17) 2.451 ? . .
H(18) H(19) 1.650 ? . .
H(18) H(20) 2.367 ? . .
H(18) H(24) 2.741 ? . 4_454
H(18) H(25) 3.492 ? . 4_454
H(18) H(29) 2.984 ? . 2_656
H(18) H(30) 3.247 ? . 2_656
H(18) H(31) 2.886 ? . 2_656
H(18) H(32) 3.528 ? . 4_455
H(18) H(33) 3.169 ? . 4_455
H(19) C(6) 3.424 ? . 2_657
H(19) C(7) 3.345 ? . 2_657
H(19) C(11) 3.411 ? . .
H(19) C(12) 3.387 ? . .
H(19) C(14) 2.120 ? . .
H(19) C(16) 2.090 ? . .
H(19) C(17) 2.697 ? . .
H(19) C(18) 3.272 ? . .
H(19) C(19) 2.721 ? . .
H(19) C(23) 3.552 ? . 4_455
H(19) H(1) 3.545 ? . 4_455
H(19) H(8) 2.848 ? . 2_657
H(19) H(9) 2.673 ? . 2_657
H(19) H(17) 2.449 ? . .
H(19) H(18) 1.650 ? . .
H(19) H(20) 2.365 ? . .
H(19) H(22) 2.506 ? . .
H(19) H(25) 2.571 ? . .
H(19) H(33) 2.835 ? . 4_455
H(19) H(34) 3.529 ? . 4_455
H(20) C(1) 3.426 ? . 4_455
H(20) C(6) 3.595 ? . 3_657
H(20) C(10) 3.388 ? . .
H(20) C(12) 2.102 ? . .
H(20) C(14) 3.347 ? . .
H(20) C(15) 2.071 ? . .
H(20) C(17) 2.094 ? . .
H(20) C(18) 3.364 ? . .
H(20) C(19) 3.447 ? . 4_454
H(20) H(1) 2.810 ? . 4_455
H(20) H(2) 3.166 ? . 4_455
H(20) H(7) 3.539 ? . 3_657
H(20) H(8) 3.532 ? . 3_657
H(20) H(13) 2.371 ? . .
H(20) H(14) 2.383 ? . .
H(20) H(18) 2.367 ? . .
H(20) H(19) 2.365 ? . .
H(20) H(21) 2.398 ? . .
H(20) H(22) 2.411 ? . .
H(20) H(24) 3.318 ? . 4_454
H(20) H(25) 2.754 ? . 4_454
H(21) C(4) 3.511 ? . 3_657
H(21) C(5) 3.594 ? . 3_657
H(21) C(10) 3.282 ? . .
H(21) C(12) 2.687 ? . .
H(21) C(13) 2.724 ? . .
H(21) C(15) 3.365 ? . .
H(21) C(16) 2.085 ? . .
H(21) C(18) 2.106 ? . .
H(21) C(19) 3.382 ? . .
H(21) C(21) 3.230 ? . 3_657
H(21) H(1) 3.571 ? . 4_455
H(21) H(13) 3.589 ? . .
H(21) H(14) 2.510 ? . .
H(21) H(15) 2.556 ? . .
H(21) H(20) 2.398 ? . .
H(21) H(22) 1.660 ? . .
H(21) H(23) 2.383 ? . .
H(21) H(27) 2.325 ? . 3_657
H(21) H(30) 3.071 ? . 3_657
H(22) C(12) 3.396 ? . .
H(22) C(13) 3.413 ? . .
H(22) C(14) 3.267 ? . .
H(22) C(15) 2.709 ? . .
H(22) C(16) 2.108 ? . .
H(22) C(18) 2.111 ? . .
H(22) C(19) 2.712 ? . .
H(22) H(1) 2.875 ? . 4_455
H(22) H(2) 3.466 ? . 1_556
H(22) H(8) 2.779 ? . 2_657
H(22) H(19) 2.506 ? . .
H(22) H(20) 2.411 ? . .
H(22) H(21) 1.660 ? . .
H(22) H(23) 2.394 ? . .
H(22) H(25) 2.506 ? . .
H(22) H(27) 3.577 ? . 3_657
H(22) H(30) 3.494 ? . 3_657
H(23) C(10) 3.364 ? . .
H(23) C(13) 2.085 ? . .
H(23) C(14) 3.354 ? . .
H(23) C(16) 3.338 ? . .
H(23) C(17) 2.069 ? . .
H(23) C(19) 2.100 ? . .
H(23) C(21) 3.460 ? . 1_556
H(23) C(23) 3.423 ? . 1_556
H(23) H(2) 3.448 ? . 1_556
H(23) H(15) 2.389 ? . .
H(23) H(16) 2.445 ? . .
H(23) H(21) 2.383 ? . .
H(23) H(22) 2.394 ? . .
H(23) H(24) 2.382 ? . .
H(23) H(25) 2.380 ? . .
H(23) H(26) 3.092 ? . 1_556
H(23) H(28) 3.027 ? . 1_556
H(23) H(32) 2.933 ? . 1_556
H(23) H(33) 3.104 ? . 1_556
H(24) C(1) 3.467 ? . 4_555
H(24) C(10) 3.198 ? . .
H(24) C(11) 2.644 ? . .
H(24) C(12) 3.502 ? . 4_555
H(24) C(13) 2.610 ? . .
H(24) C(14) 2.094 ? . .
H(24) C(15) 3.379 ? . .
H(24) C(15) 3.578 ? . 4_555
H(24) C(17) 3.357 ? . .
H(24) C(18) 2.056 ? . .
H(24) H(3) 2.556 ? . 4_555
H(24) H(11) 2.388 ? . .
H(24) H(12) 3.556 ? . .
H(24) H(13) 2.632 ? . 4_555
H(24) H(15) 3.526 ? . .
H(24) H(16) 2.420 ? . .
H(24) H(17) 2.302 ? . .
H(24) H(18) 2.741 ? . 4_555
H(24) H(20) 3.318 ? . 4_555
H(24) H(23) 2.382 ? . .
H(24) H(25) 1.722 ? . .
H(24) H(29) 3.008 ? . 3_757
H(25) C(6) 3.120 ? . 2_657
H(25) C(7) 3.518 ? . 2_657
H(25) C(11) 3.425 ? . .
H(25) C(12) 3.392 ? . 4_555
H(25) C(13) 3.390 ? . .
H(25) C(14) 2.142 ? . .
H(25) C(15) 2.746 ? . .
H(25) C(16) 3.286 ? . .
H(25) C(16) 3.434 ? . 4_555
H(25) C(17) 2.702 ? . .
H(25) C(18) 2.087 ? . .
H(25) H(4) 3.338 ? . 4_555
H(25) H(8) 2.577 ? . 2_657
H(25) H(9) 3.324 ? . 2_657
H(25) H(13) 2.768 ? . 4_555
H(25) H(14) 3.448 ? . 4_555
H(25) H(17) 2.373 ? . .
H(25) H(18) 3.492 ? . 4_555
H(25) H(19) 2.571 ? . .
H(25) H(20) 2.754 ? . 4_555
H(25) H(22) 2.506 ? . .
H(25) H(23) 2.380 ? . .
H(25) H(24) 1.722 ? . .
H(26) C(2) 3.467 ? . 3_656
H(26) C(4) 3.353 ? . .
H(26) C(13) 3.547 ? . 1_554
H(26) C(20) 2.065 ? . .
H(26) C(21) 3.163 ? . 3_656
H(26) C(22) 2.587 ? . .
H(26) C(23) 2.708 ? . .
H(26) H(5) 2.563 ? . 3_656
H(26) H(15) 2.864 ? . 1_554
H(26) H(23) 3.092 ? . 1_554
H(26) H(26) 3.251 ? . 3_656
H(26) H(27) 1.551 ? . .
H(26) H(27) 2.755 ? . 3_656
H(26) H(28) 1.551 ? . .
H(26) H(28) 2.974 ? . 3_656
H(26) H(29) 3.464 ? . .
H(26) H(30) 2.845 ? . .
H(26) H(31) 2.383 ? . .
H(26) H(32) 2.502 ? . .
H(26) H(33) 3.033 ? . .
H(26) H(34) 3.551 ? . .
H(27) O(1) 3.366 ? . .
H(27) C(3) 3.275 ? . .
H(27) C(4) 2.684 ? . .
H(27) C(5) 3.567 ? . .
H(27) C(17) 3.271 ? . 3_657
H(27) C(20) 2.059 ? . .
H(27) C(21) 3.072 ? . 3_656
H(27) C(22) 2.679 ? . .
H(27) C(23) 3.326 ? . .
H(27) H(5) 3.477 ? . .
H(27) H(5) 3.447 ? . 3_656
H(27) H(15) 3.504 ? . 3_657
H(27) H(21) 2.325 ? . 3_657
H(27) H(22) 3.577 ? . 3_657
H(27) H(26) 1.551 ? . .
H(27) H(26) 2.755 ? . 3_656
H(27) H(27) 3.070 ? . 3_656
H(27) H(28) 1.551 ? . .
H(27) H(28) 2.876 ? . 3_656
H(27) H(29) 3.546 ? . .
H(27) H(30) 2.507 ? . .
H(27) H(31) 2.943 ? . .
H(27) H(32) 3.531 ? . .
H(27) H(33) 3.557 ? . .
H(28) Al(1) 3.295 ? . .
H(28) O(1) 2.347 ? . .
H(28) C(2) 3.464 ? . .
H(28) C(3) 2.840 ? . .
H(28) C(4) 2.745 ? . .
H(28) C(20) 2.059 ? . .
H(28) C(21) 3.270 ? . 3_656
H(28) C(22) 3.295 ? . .
H(28) C(23) 2.654 ? . .
H(28) H(5) 2.975 ? . .
H(28) H(23) 3.027 ? . 1_554
H(28) H(26) 1.551 ? . .
H(28) H(26) 2.974 ? . 3_656
H(28) H(27) 1.551 ? . .
H(28) H(27) 2.876 ? . 3_656
H(28) H(28) 3.455 ? . 3_656
H(28) H(30) 3.532 ? . .
H(28) H(31) 3.472 ? . .
H(28) H(32) 2.859 ? . .
H(28) H(33) 2.515 ? . .
H(28) H(34) 3.540 ? . .
H(29) C(4) 2.732 ? . .
H(29) C(5) 2.746 ? . .
H(29) C(13) 3.470 ? . 3_757
H(29) C(20) 2.058 ? . .
H(29) C(21) 3.297 ? . .
H(29) C(23) 2.667 ? . .
H(29) C(23) 3.513 ? . 3_756
H(29) H(3) 3.182 ? . 2_646
H(29) H(7) 2.215 ? . .
H(29) H(10) 3.539 ? . 3_757
H(29) H(11) 3.395 ? . 3_757
H(29) H(16) 2.466 ? . 3_757
H(29) H(18) 2.984 ? . 2_646
H(29) H(24) 3.008 ? . 3_757
H(29) H(26) 3.464 ? . .
H(29) H(27) 3.546 ? . .
H(29) H(30) 1.551 ? . .
H(29) H(31) 1.551 ? . .
H(29) H(32) 2.939 ? . .
H(29) H(32) 2.811 ? . 3_756
H(29) H(33) 3.533 ? . .
H(29) H(34) 2.483 ? . .
H(29) H(34) 3.484 ? . 3_756
H(30) C(1) 3.463 ? . 2_646
H(30) C(4) 2.726 ? . .
H(30) C(5) 2.788 ? . .
H(30) C(20) 2.058 ? . .
H(30) C(21) 2.644 ? . .
H(30) C(23) 3.318 ? . .
H(30) H(1) 3.044 ? . 2_646
H(30) H(3) 3.014 ? . 2_646
H(30) H(7) 2.302 ? . .
H(30) H(12) 3.033 ? . 2_646
H(30) H(17) 3.582 ? . 2_646
H(30) H(18) 3.247 ? . 2_646
H(30) H(21) 3.071 ? . 3_657
H(30) H(22) 3.494 ? . 3_657
H(30) H(26) 2.845 ? . .
H(30) H(27) 2.507 ? . .
H(30) H(28) 3.532 ? . .
H(30) H(29) 1.551 ? . .
H(30) H(31) 1.551 ? . .
H(30) H(32) 3.533 ? . .
H(30) H(34) 3.530 ? . .
H(31) C(4) 3.364 ? . .
H(31) C(15) 3.575 ? . 2_646
H(31) C(20) 2.065 ? . .
H(31) C(21) 2.620 ? . .
H(31) C(23) 2.665 ? . .
H(31) C(23) 3.223 ? . 3_756
H(31) H(5) 3.045 ? . 3_656
H(31) H(7) 3.431 ? . .
H(31) H(17) 3.265 ? . 2_646
H(31) H(18) 2.886 ? . 2_646
H(31) H(26) 2.383 ? . .
H(31) H(27) 2.943 ? . .
H(31) H(28) 3.472 ? . .
H(31) H(29) 1.551 ? . .
H(31) H(30) 1.551 ? . .
H(31) H(32) 2.489 ? . .
H(31) H(32) 2.895 ? . 3_756
H(31) H(33) 3.536 ? . .
H(31) H(33) 3.517 ? . 3_756
H(31) H(34) 2.922 ? . .
H(31) H(34) 2.793 ? . 3_756
H(32) C(4) 3.332 ? . .
H(32) C(13) 3.423 ? . 1_554
H(32) C(20) 2.060 ? . .
H(32) C(21) 2.646 ? . .
H(32) C(22) 2.668 ? . .
H(32) C(22) 3.236 ? . 3_756
H(32) C(23) 3.163 ? . 3_756
H(32) H(15) 3.341 ? . 1_554
H(32) H(16) 2.914 ? . 1_554
H(32) H(18) 3.528 ? . 4_554
H(32) H(23) 2.933 ? . 1_554
H(32) H(26) 2.502 ? . .
H(32) H(27) 3.531 ? . .
H(32) H(28) 2.859 ? . .
H(32) H(29) 2.939 ? . .
H(32) H(29) 2.811 ? . 3_756
H(32) H(30) 3.533 ? . .
H(32) H(31) 2.489 ? . .
H(32) H(31) 2.895 ? . 3_756
H(32) H(32) 2.828 ? . 3_756
H(32) H(33) 1.551 ? . .
H(32) H(34) 1.551 ? . .
H(32) H(34) 2.712 ? . 3_756
H(33) O(1) 2.377 ? . .
H(33) C(3) 2.796 ? . .
H(33) C(4) 2.663 ? . .
H(33) C(15) 3.479 ? . 4_554
H(33) C(20) 2.058 ? . .
H(33) C(21) 2.713 ? . .
H(33) C(22) 3.319 ? . .
H(33) H(9) 2.988 ? . 3_757
H(33) H(18) 3.169 ? . 4_554
H(33) H(19) 2.835 ? . 4_554
H(33) H(23) 3.104 ? . 1_554
H(33) H(26) 3.033 ? . .
H(33) H(27) 3.557 ? . .
H(33) H(28) 2.515 ? . .
H(33) H(29) 3.533 ? . .
H(33) H(31) 3.536 ? . .
H(33) H(31) 3.517 ? . 3_756
H(33) H(32) 1.551 ? . .
H(33) H(34) 1.551 ? . .
H(34) O(1) 3.536 ? . .
H(34) C(3) 3.401 ? . .
H(34) C(4) 2.704 ? . .
H(34) C(5) 3.480 ? . .
H(34) C(7) 3.558 ? . 3_757
H(34) C(20) 2.058 ? . .
H(34) C(21) 3.327 ? . .
H(34) C(22) 2.661 ? . .
H(34) C(22) 3.504 ? . 3_756
H(34) C(23) 3.431 ? . 3_756
H(34) H(9) 2.785 ? . 3_757
H(34) H(10) 2.743 ? . 3_757
H(34) H(16) 3.004 ? . 3_757
H(34) H(19) 3.529 ? . 4_554
H(34) H(26) 3.551 ? . .
H(34) H(28) 3.540 ? . .
H(34) H(29) 2.483 ? . .
H(34) H(29) 3.484 ? . 3_756
H(34) H(30) 3.530 ? . .
H(34) H(31) 2.922 ? . .
H(34) H(31) 2.793 ? . 3_756
H(34) H(32) 1.551 ? . .
H(34) H(32) 2.712 ? . 3_756
H(34) H(33) 1.551 ? . .
H(34) H(34) 3.395 ? . 3_756

loop_
_geom_torsion_atom_site_label_1
_geom_torsion_atom_site_label_2
_geom_torsion_atom_site_label_3
_geom_torsion_atom_site_label_4
_geom_torsion
_geom_torsion_publ_flag
_geom_torsion_site_symmetry_1
_geom_torsion_site_symmetry_2
_geom_torsion_site_symmetry_3
_geom_torsion_site_symmetry_4
O(1) Al(1) N(1) C(9) -26.53(9) ? . . . .
O(1) Al(1) N(1) C(10) 159.55(8) ? . . . .
N(1) Al(1) O(1) C(3) 43.22(9) ? . . . .
C(1) Al(1) O(1) C(3) 163.58(9) ? . . . .
C(2) Al(1) O(1) C(3) -65.20(10) ? . . . .
C(1) Al(1) N(1) C(9) -138.77(10) ? . . . .
C(1) Al(1) N(1) C(10) 47.31(11) ? . . . .
C(2) Al(1) N(1) C(9) 85.65(10) ? . . . .
C(2) Al(1) N(1) C(10) -88.26(10) ? . . . .
Al(1) O(1) C(3) C(4) 145.43(9) ? . . . .
Al(1) O(1) C(3) C(8) -36.16(14) ? . . . .
Al(1) N(1) C(9) C(8) 5.37(17) ? . . . .
Al(1) N(1) C(10) C(11) -74.04(11) ? . . . .
Al(1) N(1) C(10) C(12) 43.47(12) ? . . . .
Al(1) N(1) C(10) C(13) 164.83(9) ? . . . .
C(9) N(1) C(10) C(11) 112.25(12) ? . . . .
C(9) N(1) C(10) C(12) -130.24(11) ? . . . .
C(9) N(1) C(10) C(13) -8.88(16) ? . . . .
C(10) N(1) C(9) C(8) 179.40(11) ? . . . .
O(1) C(3) C(4) C(5) 177.62(11) ? . . . .
O(1) C(3) C(4) C(20) -1.69(17) ? . . . .
O(1) C(3) C(8) C(7) -175.95(11) ? . . . .
O(1) C(3) C(8) C(9) 2.72(17) ? . . . .
C(4) C(3) C(8) C(7) 2.46(17) ? . . . .
C(4) C(3) C(8) C(9) -178.87(11) ? . . . .
C(8) C(3) C(4) C(5) -0.78(17) ? . . . .
C(8) C(3) C(4) C(20) 179.90(10) ? . . . .
C(3) C(4) C(5) C(6) -0.91(19) ? . . . .
C(3) C(4) C(20) C(21) -57.27(15) ? . . . .
C(3) C(4) C(20) C(22) -176.31(11) ? . . . .
C(3) C(4) C(20) C(23) 63.41(14) ? . . . .
C(5) C(4) C(20) C(21) 123.46(13) ? . . . .
C(5) C(4) C(20) C(22) 4.41(17) ? . . . .
C(5) C(4) C(20) C(23) -115.87(13) ? . . . .
C(20) C(4) C(5) C(6) 178.38(12) ? . . . .
C(4) C(5) C(6) C(7) 0.9(2) ? . . . .
C(5) C(6) C(7) C(8) 0.8(2) ? . . . .
C(6) C(7) C(8) C(3) -2.48(19) ? . . . .
C(6) C(7) C(8) C(9) 178.77(12) ? . . . .
C(3) C(8) C(9) N(1) 11.9(2) ? . . . .
C(7) C(8) C(9) N(1) -169.43(12) ? . . . .
N(1) C(10) C(11) C(14) 175.23(10) ? . . . .
N(1) C(10) C(12) C(16) -175.19(11) ? . . . .
N(1) C(10) C(13) C(18) -179.43(11) ? . . . .
C(11) C(10) C(12) C(16) -58.87(15) ? . . . .
C(12) C(10) C(11) C(14) 58.92(14) ? . . . .
C(11) C(10) C(13) C(18) 60.16(16) ? . . . .
C(13) C(10) C(11) C(14) -59.94(15) ? . . . .
C(12) C(10) C(13) C(18) -58.90(15) ? . . . .
C(13) C(10) C(12) C(16) 59.88(14) ? . . . .
C(10) C(11) C(14) C(15) -60.32(16) ? . . . .
C(10) C(11) C(14) C(19) 60.72(16) ? . . . .
C(10) C(12) C(16) C(15) 59.70(15) ? . . . .
C(10) C(12) C(16) C(17) -60.80(16) ? . . . .
C(10) C(13) C(18) C(17) 59.73(17) ? . . . .
C(10) C(13) C(18) C(19) -60.80(16) ? . . . .
C(11) C(14) C(15) C(16) 61.01(18) ? . . . .
C(11) C(14) C(19) C(18) -61.11(19) ? . . . .
C(15) C(14) C(19) C(18) 59.63(18) ? . . . .
C(19) C(14) C(15) C(16) -59.65(17) ? . . . .
C(14) C(15) C(16) C(12) -60.43(16) ? . . . .
C(14) C(15) C(16) C(17) 59.58(19) ? . . . .
C(12) C(16) C(17) C(18) 60.55(16) ? . . . .
C(15) C(16) C(17) C(18) -59.70(18) ? . . . .
C(16) C(17) C(18) C(13) -60.41(16) ? . . . .
C(16) C(17) C(18) C(19) 59.68(17) ? . . . .
C(13) C(18) C(19) C(14) 60.97(17) ? . . . .
C(17) C(18) C(19) C(14) -59.60(19) ? . . . .
